data_7250844
loop_
_publ_author_name
'Ibrahim, Mukaila A.'
'Boer\'e, Ren\'e T.'
'Preuss, Kathryn E.'

_publ_section_title
;
 Mn(ii) betadiketonates: structural diversity from deceptively minor
 alterations to synthetic protocols
;
_journal_issue 39
_journal_name_full 'RSC Advances'
_journal_page_first 32299
_journal_page_last 32308
_journal_paper_doi 10.1039/D5RA03587B
_journal_volume 15
_journal_year 2025
_chemical_formula_moiety 'C14 H12 F12 Mn O6'
_chemical_formula_sum 'C14 H12 F12 Mn O6'
_chemical_formula_weight 559.18
_space_group_crystal_system monoclinic
_space_group_IT_number 15
_space_group_name_Hall '-C 2yc'
_space_group_name_H-M_alt 'C 1 2/c 1'
_atom_sites_solution_hydrogens mixed
_atom_sites_solution_primary dual
_audit_creation_date 2025-07-06
_audit_creation_method
;
Olex2 1.5
(compiled 2025.05.31 svn.r86d253d1 for OlexSys, GUI svn.r7254)
;
_audit_update_record
;
2025-07-07 deposited with the CCDC.	2025-08-20 downloaded from the CCDC.
;
_cell_angle_alpha 90
_cell_angle_beta 104.621(2)
_cell_angle_gamma 90
_cell_formula_units_Z 8
_cell_length_a 21.5361(3)
_cell_length_b 6.81320(10)
_cell_length_c 27.8521(5)
_cell_measurement_reflns_used 21849
_cell_measurement_temperature 99.99(10)
_cell_measurement_theta_max 79.7580
_cell_measurement_theta_min 3.2130
_cell_volume 3954.39(11)
_computing_cell_refinement 'CrysAlisPro 1.171.42.89a (Rigaku OD, 2023)'
_computing_data_collection 'CrysAlisPro 1.171.42.89a (Rigaku OD, 2023)'
_computing_data_reduction 'CrysAlisPro 1.171.42.89a (Rigaku OD, 2023)'
_computing_molecular_graphics 'Olex2 1.5 (Dolomanov et al., 2009)'
_computing_publication_material 'Olex2 1.5 (Dolomanov et al., 2009)'
_computing_structure_refinement 'SHELXL 2019/3 (Sheldrick, 2015)'
_computing_structure_solution 'SHELXT 2018/2 (Sheldrick, 2018)'
_diffrn_ambient_environment N~2~
_diffrn_ambient_temperature 99.99(10)
_diffrn_detector 'Hybrid Pixel Array Detector'
_diffrn_detector_area_resol_mean 5.8140
_diffrn_detector_type 'Pilatus 200K'
_diffrn_measured_fraction_theta_full 0.996
_diffrn_measured_fraction_theta_max 0.990
_diffrn_measurement_details
;
List of Runs (angles in degrees, time in seconds):

  # Type    Start    End  Width  t~exp~   \w     \q     \k     \f   Frames
#--------------------------------------------------------------------------
  1  \w    -42.00  28.00   0.50    1.78    --  -38.50  38.00 -30.00  140
  2  \w    -50.00  24.00   0.50    1.78    --  -38.50  57.00  90.00  148
  3  \w   -101.00 -27.00   0.50    1.78    --  -38.50 -56.00-175.95  148
  4  \w    -42.00  28.00   0.50    1.78    --  -38.50  38.00  30.00  140
  5  \w     42.00 117.00   0.50    1.78    --   47.56  19.00-120.00  150
  6  \w     28.00  97.00   0.50    1.78    --   47.56-125.00-180.00  138
  7  \w     44.00 114.00   0.50    1.78    --   47.56  38.00 120.00  140
  8  \w     28.00  97.00   0.50    1.78    --   47.56-125.00 -90.00  138
  9  \w     42.00 117.00   0.50    1.78    --   47.56  19.00 -30.00  150
 10  \w     44.00 114.00   0.50    1.78    --   47.56  38.00 -30.00  140
 11  \w     45.00 114.00   0.50    7.10    --  111.00 -38.00  30.00  138
 12  \w     46.00 109.00   0.50    7.10    --  111.00-111.00 150.00  126
 13  \w     42.00 106.00   0.50    7.10    --  111.00 -91.00 -90.00  128
 14  \w     42.00 115.00   0.50    7.10    --  111.00 -25.00  30.00  146
 15  \w     46.00 109.00   0.50    7.10    --  111.00-111.00   0.00  126
 16  \w     46.00 109.00   0.50    7.10    --  111.00-111.00  30.00  126
 17  \w    105.00 175.00   0.50    7.10    --  111.00  50.00-180.00  140
 18  \w     46.00 109.00   0.50    7.10    --  111.00-111.00 120.00  126
 19  \w     48.00 125.00   0.50    7.10    --  111.00 -63.00  60.00  154
 20  \w     42.00 106.00   0.50    7.10    --  111.00 -91.00-180.00  128
 21  \w     42.00 115.00   0.50    7.10    --  111.00 -25.00 -60.00  146
 22  \w     45.00 114.00   0.50    7.10    --  111.00 -38.00-180.00  138
 23  \w    108.00 177.00   0.50    7.10    --  111.00  38.00  30.00  138
 24  \w     42.00 115.00   0.50    7.10    --  111.00 -25.00-180.00  146
 25  \w     46.00 109.00   0.50    7.10    --  111.00-111.00-120.00  126
 26  \w     42.00 106.00   0.50    7.10    --  111.00 -91.00  30.00  128
 27  \w     97.00 174.00   0.50    7.10    --  111.00  63.00-180.00  154
 28  \w    104.00 177.00   0.50    7.10    --  111.00 111.00 -90.00  146
 29  \w    108.00 177.00   0.50    7.10    --  111.00  38.00-150.00  138
 30  \w     42.00 121.00   0.50    7.10    --  111.00 -12.00-120.00  158
 31  \w     45.00 114.00   0.50    7.10    --  111.00 -38.00 -30.00  138
 32  \w     48.00 125.00   0.50    7.10    --  111.00 -63.00 -60.00  154
 33  \w     46.00 109.00   0.50    7.10    --  111.00-111.00  90.00  126
 34  \w     46.00 109.00   0.50    7.10    --  111.00-111.00 -90.00  126
 35  \w     45.00 114.00   0.50    7.10    --  111.00 -38.00 150.00  138
 36  \w    104.00 177.00   0.50    7.10    --  111.00 111.00-120.00  146
 37  \w    101.00 178.00   0.50    7.10    --  111.00  12.00-150.00  154
 38  \w     47.00 134.00   0.50    7.10    --  111.00 -77.00 -60.00  174
 39  \w     46.00 109.00   0.50    7.10    --  111.00-111.00 -60.00  126
 40  \w    108.00 177.00   0.50    7.10    --  111.00  38.00-120.00  138
 41  \w    108.00 177.00   0.50    7.10    --  111.00  38.00 150.00  138
 42  \w     97.00 133.00   0.50    7.10    --  111.00  63.00   0.00   72
 43  \w     75.00 101.00   0.50    7.10    --  111.00-111.00-150.00   52
 44  \w     52.00 116.00   0.50    7.10    --  111.00 -50.00 120.00  128
 45  \w     74.00 100.00   0.50    7.10    --  111.00 -77.00  60.00   52
 46  \w     62.00 104.00   0.50    7.10    --  111.00 -91.00 -60.00   84
 47  \w     55.00  98.00   0.50    7.10    --  111.00 -91.00  90.00   86
 48  \w     69.00 107.00   0.50    7.10    --  111.00-111.00 -30.00   76
 49  \w    130.00 156.00   0.50    7.10    --  111.00  38.00  60.00   52
 50  \w     78.00 106.00   0.50    7.10    --  111.00-103.00 156.00   56
 51  \w     51.00  76.00   0.50    7.10    --  111.00 -50.00   0.00   50
 52  \w    144.00 170.00   0.50    7.10    --  111.00 111.00 150.00   52
 53  \w    117.00 143.00   0.50    7.10    --  111.00  77.00-120.00   52
 54  \w    135.00 161.00   0.50    7.10    --  111.00  77.00 -90.00   52
 55  \w     81.00 114.00   0.50    7.10    --  111.00 -25.00-150.00   66
 56  \w     82.00 109.00   0.50    7.10    --  111.00 -52.00  -5.14   54
 57  \w    106.00 134.00   0.50    7.10    --  111.00 178.00 -30.00   56
 58  \w     91.00 117.00   0.50    7.10    --  111.00 -85.00 -43.51   52
;
_diffrn_measurement_device 'four-circle diffractometer'
_diffrn_measurement_device_type 'SuperNova, Dual, Cu at home/near, Pilatus 200K'
_diffrn_measurement_method '\w scans'
_diffrn_orient_matrix_type 'CrysAlisPro convention (1999,Acta A55,543-557)'
_diffrn_orient_matrix_UB_11 0.0348528000
_diffrn_orient_matrix_UB_12 -0.1048685000
_diffrn_orient_matrix_UB_13 0.0483051000
_diffrn_orient_matrix_UB_21 0.0163818000
_diffrn_orient_matrix_UB_22 0.2001748000
_diffrn_orient_matrix_UB_23 0.0257781000
_diffrn_orient_matrix_UB_31 -0.0630804000
_diffrn_orient_matrix_UB_32 -0.0059431000
_diffrn_orient_matrix_UB_33 0.0165026000
_diffrn_radiation_monochromator mirror
_diffrn_radiation_probe x-ray
_diffrn_radiation_type 'Cu K\a'
_diffrn_radiation_wavelength 1.54184
_diffrn_reflns_av_R_equivalents 0.0672
_diffrn_reflns_av_unetI/netI 0.0304
_diffrn_reflns_Laue_measured_fraction_full 0.996
_diffrn_reflns_Laue_measured_fraction_max 0.990
_diffrn_reflns_limit_h_max 21
_diffrn_reflns_limit_h_min -27
_diffrn_reflns_limit_k_max 8
_diffrn_reflns_limit_k_min -8
_diffrn_reflns_limit_l_max 35
_diffrn_reflns_limit_l_min -34
_diffrn_reflns_number 40093
_diffrn_reflns_point_group_measured_fraction_full 0.996
_diffrn_reflns_point_group_measured_fraction_max 0.990
_diffrn_reflns_theta_full 67.684
_diffrn_reflns_theta_max 80.425
_diffrn_reflns_theta_min 3.280
_diffrn_source 'micro-focus sealed X-ray tube'
_diffrn_source_type 'SuperNova (Cu) X-ray Source'
_exptl_absorpt_coefficient_mu 6.811
_exptl_absorpt_correction_T_max 1.000
_exptl_absorpt_correction_T_min 0.226
_exptl_absorpt_correction_type gaussian
_exptl_absorpt_process_details
;
CrysAlisPro 1.171.42.89a (Rigaku Oxford Diffraction, 2023)
Numerical absorption correction based on gaussian integration over
a multifaceted crystal model
Empirical absorption correction using spherical harmonics,
implemented in SCALE3 ABSPACK scaling algorithm.
;
_exptl_crystal_colour 'clear dark red'
_exptl_crystal_colour_lustre clear
_exptl_crystal_colour_modifier dark
_exptl_crystal_colour_primary red
_exptl_crystal_density_diffrn 1.878
_exptl_crystal_description needle
_exptl_crystal_F_000 2216
_exptl_crystal_size_max 0.505
_exptl_crystal_size_mid 0.074
_exptl_crystal_size_min 0.048
_refine_diff_density_max 1.200
_refine_diff_density_min -1.708
_refine_diff_density_rms 0.154
_refine_ls_extinction_method none
_refine_ls_goodness_of_fit_ref 1.095
_refine_ls_hydrogen_treatment mixed
_refine_ls_matrix_type full
_refine_ls_number_parameters 321
_refine_ls_number_reflns 4294
_refine_ls_number_restraints 12
_refine_ls_restrained_S_all 1.094
_refine_ls_R_factor_all 0.0977
_refine_ls_R_factor_gt 0.0941
_refine_ls_shift/su_max 0.000
_refine_ls_shift/su_mean 0.000
_refine_ls_structure_factor_coef Fsqd
_refine_ls_weighting_details 'w=1/[\s^2^(Fo^2^)+(0.0575P)^2^+104.9626P] where P=(Fo^2^+2Fc^2^)/3'
_refine_ls_weighting_scheme calc
_refine_ls_wR_factor_gt 0.2398
_refine_ls_wR_factor_ref 0.2417
_reflns_Friedel_coverage 0.000
_reflns_number_gt 3979
_reflns_number_total 4294
_reflns_threshold_expression 'I > 2\s(I)'
_cod_data_source_file d5ra03587b2.cif
_cod_data_source_block rb23008i2f2
_cod_database_code 7250844
_shelx_shelxl_version_number 2019/3
_chemical_oxdiff_formula 'C14 H12 F12 Mn O2'
_chemical_oxdiff_usercomment ' Repeat on a larger crystal '
_shelx_space_group_comment
;
The symmetry employed for this shelxl refinement is uniquely defined
by the following loop, which should always be used as a source of
symmetry information in preference to the above space-group names.
They are only intended as comments.
;
_shelx_estimated_absorpt_t_max 0.736
_shelx_estimated_absorpt_t_min 0.130
_olex2_refinement_description
;
1. Fixed Uiso
 At 1.2 times of:
  All C(H) groups, All C(H,H) groups
 At 1.5 times of:
  All O(H,H) groups
2. Restrained distances
 O6-H6B = O6-H6A
 0.84 with sigma of 0.02
 F5-C4 \\sim F5A-C4A
 with sigma of 0.02
 F6-C4 \\sim F6A-C4A
 with sigma of 0.02
 F4-C4 \\sim F4A-C4A
 with sigma of 0.02
 C4-C3 \\sim C4A-C3
 with sigma of 0.02
 F5-F6 \\sim F5A-F6A
 with sigma of 0.04
 F5-F4 \\sim F5A-F4A
 with sigma of 0.04
 F5-C3 \\sim F5A-C3
 with sigma of 0.04
 F6-F4 \\sim F6A-F4A
 with sigma of 0.04
 F6-C3 \\sim F6A-C3
 with sigma of 0.04
 F4-C3 \\sim F4A-C3
 with sigma of 0.04
 Mn1-O1 \\sim Mn1A-O1
 with sigma of 0.02
 Mn1-O2 \\sim Mn1A-O2
 with sigma of 0.02
 Mn1-O3 \\sim Mn1A-O3
 with sigma of 0.02
 Mn1-O4 \\sim Mn1A-O4
 with sigma of 0.02
 Mn1-O5 \\sim Mn1A-O5
 with sigma of 0.02
 Mn1-O6 \\sim Mn1A-O6
 with sigma of 0.02
3. Uiso/Uaniso restraints and constraints
Uanis(C4) = Uanis(C4A)
Uanis(F5) = Uanis(F5A)
Uanis(F6) = Uanis(F6A)
Uanis(F4A) = Uanis(F4)
Uanis(Mn1) = Uanis(Mn1A)
4. Others
 Sof(F4A)=Sof(F5A)=Sof(F6A)=Sof(C4A)=1-FVAR(1)
 Sof(F4)=Sof(F5)=Sof(F6)=Sof(C4)=FVAR(1)
 Sof(Mn1A)=1-FVAR(2)
 Sof(Mn1)=FVAR(2)
5.a Secondary CH2 refined with riding coordinates:
 C11(H11A,H11B), C12(H12A,H12B), C13(H13A,H13B), C14(H14A,H14B)
5.b Aromatic/amide H refined with riding coordinates:
 C2(H2), C7(H7)
;
_olex2_submission_special_instructions 'No special instructions were received'
_oxdiff_exptl_absorpt_empirical_details
;
Empirical correction (ABSPACK) includes:
- Absorption correction using spherical harmonics
- Frame scaling
;
_oxdiff_exptl_absorpt_empirical_full_max 3.081
_oxdiff_exptl_absorpt_empirical_full_min 0.547

loop_
_space_group_symop_operation_xyz
'x, y, z'
'-x, y, -z+1/2'
'x+1/2, y+1/2, z'
'-x+1/2, y+1/2, -z+1/2'
'-x, -y, -z'
'x, -y, z-1/2'
'-x+1/2, -y+1/2, -z'
'x+1/2, -y+1/2, z-1/2'

loop_
_atom_site_label
_atom_site_type_symbol
_atom_site_fract_x
_atom_site_fract_y
_atom_site_fract_z
_atom_site_U_iso_or_equiv
_atom_site_adp_type
_atom_site_occupancy
_atom_site_site_symmetry_order
_atom_site_calc_flag
_atom_site_refinement_flags_posn
_atom_site_refinement_flags_adp
_atom_site_refinement_flags_occupancy
_atom_site_disorder_assembly
_atom_site_disorder_group
Mn1 Mn 0.72305(4) 0.41602(15) 0.66146(4) 0.0188(3) Uani 0.905(2) 1 d . . P A 1
F1 F 0.5386(3) 0.2948(12) 0.52835(19) 0.080(2) Uani 1 1 d . . . A 1
F2 F 0.4726(2) 0.2596(9) 0.5743(2) 0.0593(16) Uani 1 1 d . . . A 1
F3 F 0.5425(3) 0.0452(9) 0.5718(3) 0.0729(18) Uani 1 1 d . . . A 1
F4 F 0.5966(11) 0.9494(16) 0.6843(7) 0.063(4) Uani 0.64(3) 1 d D . P A 1
F4A F 0.5670(17) 0.939(3) 0.6712(12) 0.063(4) Uani 0.36(3) 1 d D . P A 1
F5 F 0.5868(12) 0.772(3) 0.7462(5) 0.041(4) Uani 0.64(3) 1 d D . P A 1
F5A F 0.597(2) 0.804(6) 0.7434(10) 0.041(4) Uani 0.36(3) 1 d D . P A 1
F6 F 0.5081(7) 0.793(3) 0.6824(10) 0.070(6) Uani 0.64(3) 1 d D . P A 1
F6A F 0.5060(13) 0.734(6) 0.6946(18) 0.070(6) Uani 0.36(3) 1 d D . P A 1
F7 F 0.8223(2) 0.2524(7) 0.53546(15) 0.0395(10) Uani 1 1 d . . . A 1
F8 F 0.8731(3) 0.0514(7) 0.59069(19) 0.0542(13) Uani 1 1 d . . . A 1
F9 F 0.9196(2) 0.3079(10) 0.5746(2) 0.0639(17) Uani 1 1 d . . . A 1
F10 F 0.8609(2) 0.9580(7) 0.69321(19) 0.0478(12) Uani 1 1 d . . . A 1
F11 F 0.9129(2) 0.7691(6) 0.75205(15) 0.0376(10) Uani 1 1 d . . . A 1
F12 F 0.9479(2) 0.8147(9) 0.68682(19) 0.0537(14) Uani 1 1 d . . . A 1
O1 O 0.63737(19) 0.2701(7) 0.62150(17) 0.0254(9) Uani 1 1 d . . . A 1
O2 O 0.6590(2) 0.5877(7) 0.69379(17) 0.0304(10) Uani 1 1 d . . . A 1
O3 O 0.8062(2) 0.5909(7) 0.69673(17) 0.0303(10) Uani 1 1 d . . . A 1
O4 O 0.78689(19) 0.2727(7) 0.62486(17) 0.0251(9) Uani 1 1 d . . . A 1
O5 O 0.7055(2) 0.6368(7) 0.60048(16) 0.0272(10) Uani 1 1 d . . . A 1
O6 O 0.7424(2) 0.2202(8) 0.72307(17) 0.0311(11) Uani 1 1 d D . . A 1
H6A H 0.779(2) 0.187(14) 0.740(3) 0.047 Uiso 1 1 d D U . B 1
H6B H 0.720(4) 0.177(13) 0.742(3) 0.047 Uiso 1 1 d D U . C 1
C1 C 0.5811(3) 0.3431(11) 0.6133(3) 0.0308(14) Uani 1 1 d . . . A 1
C2 C 0.5602(3) 0.5031(11) 0.6367(3) 0.0326(14) Uani 1 1 d . . . A 1
H2 H 0.516516 0.541943 0.625530 0.039 Uiso 1 1 calc R U . A 1
C3 C 0.5994(3) 0.6069(10) 0.6749(2) 0.0269(13) Uani 1 1 d D . . A 1
C4 C 0.5720(8) 0.7796(19) 0.6974(6) 0.0311(16) Uani 0.64(3) 1 d D . P A 1
C4A C 0.5674(13) 0.770(3) 0.6969(10) 0.0311(16) Uani 0.36(3) 1 d D . P A 1
C5 C 0.5326(3) 0.2407(11) 0.5717(3) 0.0333(15) Uani 1 1 d . . . A 1
C6 C 0.8541(3) 0.6160(10) 0.6800(2) 0.0275(13) Uani 1 1 d . . . A 1
C7 C 0.8720(3) 0.5139(11) 0.6418(3) 0.0302(14) Uani 1 1 d . . . A 1
H7 H 0.908275 0.558082 0.631284 0.036 Uiso 1 1 calc R U . A 1
C8 C 0.8384(3) 0.3501(11) 0.6186(3) 0.0303(14) Uani 1 1 d . . . A 1
C9 C 0.8954(3) 0.7872(12) 0.7033(2) 0.0317(15) Uani 1 1 d . . . A 1
C10 C 0.8644(3) 0.2437(10) 0.5795(3) 0.0301(14) Uani 1 1 d . . . A 1
C11 C 0.6911(4) 0.5807(10) 0.5486(2) 0.0315(14) Uani 1 1 d . . . A 1
H11A H 0.661509 0.466986 0.541957 0.038 Uiso 1 1 calc R U . A 1
H11B H 0.730788 0.546394 0.538670 0.038 Uiso 1 1 calc R U . A 1
C12 C 0.6595(4) 0.7624(11) 0.5208(3) 0.0366(16) Uani 1 1 d . . . A 1
H12A H 0.612947 0.766176 0.518908 0.044 Uiso 1 1 calc R U . A 1
H12B H 0.665723 0.767878 0.486794 0.044 Uiso 1 1 calc R U . A 1
C13 C 0.6951(4) 0.9291(10) 0.5530(3) 0.0343(15) Uani 1 1 d . . . A 1
H13A H 0.737251 0.954828 0.546009 0.041 Uiso 1 1 calc R U . A 1
H13B H 0.669552 1.051530 0.548163 0.041 Uiso 1 1 calc R U . A 1
C14 C 0.7030(3) 0.8470(9) 0.6047(2) 0.0263(13) Uani 1 1 d . . . A 1
H14A H 0.742950 0.896757 0.627334 0.032 Uiso 1 1 calc R U . A 1
H14B H 0.666235 0.885981 0.617982 0.032 Uiso 1 1 calc R U . A 1
Mn1A Mn 0.7223(4) 0.0881(15) 0.6621(4) 0.0188(3) Uani 0.095(2) 1 d . . P A 2

loop_
_atom_site_aniso_label
_atom_site_aniso_U_11
_atom_site_aniso_U_22
_atom_site_aniso_U_33
_atom_site_aniso_U_23
_atom_site_aniso_U_13
_atom_site_aniso_U_12
Mn1 0.0128(5) 0.0197(5) 0.0251(5) -0.0001(4) 0.0067(4) 0.0002(4)
F1 0.071(4) 0.132(6) 0.031(2) -0.007(3) 0.000(2) -0.044(4)
F2 0.0169(19) 0.085(4) 0.071(3) -0.033(3) 0.002(2) -0.003(2)
F3 0.053(3) 0.048(3) 0.103(5) -0.022(3) -0.008(3) -0.002(3)
F4 0.090(12) 0.039(3) 0.078(9) 0.016(4) 0.053(9) 0.020(6)
F4A 0.090(12) 0.039(3) 0.078(9) 0.016(4) 0.053(9) 0.020(6)
F5 0.045(8) 0.045(7) 0.034(3) -0.003(3) 0.016(3) 0.009(6)
F5A 0.045(8) 0.045(7) 0.034(3) -0.003(3) 0.016(3) 0.009(6)
F6 0.022(3) 0.099(13) 0.084(13) -0.043(10) 0.005(4) 0.016(5)
F6A 0.022(3) 0.099(13) 0.084(13) -0.043(10) 0.005(4) 0.016(5)
F7 0.040(2) 0.054(3) 0.0262(19) -0.0038(18) 0.0117(17) 0.007(2)
F8 0.075(3) 0.041(3) 0.055(3) 0.004(2) 0.031(3) 0.024(3)
F9 0.035(2) 0.100(5) 0.066(3) -0.036(3) 0.031(2) -0.015(3)
F10 0.039(2) 0.039(3) 0.063(3) 0.003(2) 0.007(2) -0.002(2)
F11 0.040(2) 0.037(2) 0.030(2) -0.0026(17) -0.0005(17) -0.0086(18)
F12 0.029(2) 0.076(4) 0.063(3) -0.021(3) 0.025(2) -0.022(2)
O1 0.0127(19) 0.030(2) 0.032(2) -0.0023(18) 0.0030(16) -0.0017(16)
O2 0.021(2) 0.038(3) 0.034(2) -0.002(2) 0.0099(18) 0.0029(19)
O3 0.023(2) 0.036(3) 0.033(2) -0.003(2) 0.0102(18) -0.0032(19)
O4 0.0151(19) 0.029(2) 0.033(2) -0.0003(18) 0.0098(17) 0.0020(17)
O5 0.036(2) 0.019(2) 0.026(2) 0.0044(17) 0.0063(18) 0.0005(18)
O6 0.018(2) 0.047(3) 0.029(2) 0.013(2) 0.0080(18) 0.002(2)
C1 0.023(3) 0.036(4) 0.034(3) 0.000(3) 0.008(3) -0.002(3)
C2 0.022(3) 0.039(4) 0.037(4) -0.001(3) 0.008(3) 0.000(3)
C3 0.024(3) 0.027(3) 0.033(3) 0.000(3) 0.011(2) 0.009(3)
C4 0.024(4) 0.039(4) 0.031(3) 0.000(3) 0.008(3) 0.009(3)
C4A 0.024(4) 0.039(4) 0.031(3) 0.000(3) 0.008(3) 0.009(3)
C5 0.017(3) 0.045(4) 0.034(3) -0.006(3) 0.001(3) -0.003(3)
C6 0.017(3) 0.034(3) 0.032(3) -0.007(3) 0.007(2) -0.008(3)
C7 0.022(3) 0.034(4) 0.039(4) -0.003(3) 0.014(3) 0.002(3)
C8 0.024(3) 0.034(4) 0.033(3) 0.001(3) 0.008(3) 0.002(3)
C9 0.017(3) 0.048(4) 0.030(3) 0.003(3) 0.007(2) -0.004(3)
C10 0.022(3) 0.037(4) 0.034(3) -0.001(3) 0.012(3) 0.000(3)
C11 0.041(4) 0.028(3) 0.027(3) -0.003(3) 0.010(3) -0.004(3)
C12 0.035(4) 0.042(4) 0.031(3) 0.002(3) 0.003(3) 0.003(3)
C13 0.047(4) 0.026(3) 0.031(3) 0.005(3) 0.012(3) 0.001(3)
C14 0.032(3) 0.017(3) 0.029(3) -0.004(2) 0.006(3) 0.002(2)
Mn1A 0.0128(5) 0.0197(5) 0.0251(5) -0.0001(4) 0.0067(4) 0.0002(4)

loop_
_atom_type_symbol
_atom_type_description
_atom_type_scat_dispersion_real
_atom_type_scat_dispersion_imag
_atom_type_scat_source
C C 0.0181 0.0091 'International Tables Vol C Tables 4.2.6.8 and 6.1.1.4'
H H 0.0000 0.0000 'International Tables Vol C Tables 4.2.6.8 and 6.1.1.4'
F F 0.0727 0.0534 'International Tables Vol C Tables 4.2.6.8 and 6.1.1.4'
Mn Mn -0.5299 2.8052 'International Tables Vol C Tables 4.2.6.8 and 6.1.1.4'
O O 0.0492 0.0322 'International Tables Vol C Tables 4.2.6.8 and 6.1.1.4'

loop_
_exptl_crystal_face_index_h
_exptl_crystal_face_index_k
_exptl_crystal_face_index_l
_exptl_crystal_face_perp_dist
0 1 0 0.2524
0 -1 0 0.2524
-1 0 -1 0.0318
1 0 1 0.0268
-1 0 1 0.0260
1 0 -1 0.0220

loop_
_geom_angle_atom_site_label_1
_geom_angle_atom_site_label_2
_geom_angle_atom_site_label_3
_geom_angle
_geom_angle_site_symmetry_1
_geom_angle_site_symmetry_3
_geom_angle_publ_flag
O1 Mn1 O2 84.92(17) . . ?
O1 Mn1 O3 173.78(19) . . ?
O1 Mn1 O5 87.66(17) . . ?
O2 Mn1 O5 87.08(18) . . ?
O3 Mn1 O2 93.14(18) . . ?
O3 Mn1 O5 86.35(18) . . ?
O4 Mn1 O1 96.50(17) . . ?
O4 Mn1 O2 174.04(19) . . ?
O4 Mn1 O3 84.84(17) . . ?
O4 Mn1 O5 87.19(17) . . ?
O6 Mn1 O1 95.48(19) . . ?
O6 Mn1 O2 91.09(19) . . ?
O6 Mn1 O3 90.46(19) . . ?
O6 Mn1 O4 94.53(18) . . ?
O6 Mn1 O5 176.2(2) . . ?
F4A F4 C4 71(3) . . ?
F4A F4 C4A 68(3) . . ?
C4 F4 C4A 2.6(18) . . ?
F4 F4A F6 129(4) . . ?
F4 F4A C4 81(3) . . ?
F4 F4A C4A 85(3) . . ?
C4 F4A F6 50.7(12) . . ?
C4 F4A C4A 4.4(19) . . ?
C4A F4A F6 46.4(16) . . ?
C4 F5 C4A 5.0(17) . . ?
C4 F5A C4A 4.8(17) . . ?
F6A F6 F4A 138(6) . . ?
F6A F6 C4 90(5) . . ?
F6A F6 C4A 87(5) . . ?
C4 F6 F4A 48.8(12) . . ?
C4A F6 F4A 52.0(13) . . ?
C4A F6 C4 3.4(15) . . ?
F6 F6A C4 68(4) . . ?
F6 F6A C4A 69(4) . . ?
C4A F6A C4 1.9(10) . . ?
C1 O1 Mn1 124.5(4) . . ?
C3 O2 Mn1 124.5(4) . . ?
C6 O3 Mn1 124.9(4) . . ?
C8 O4 Mn1 124.0(4) . . ?
C11 O5 Mn1 122.3(4) . . ?
C14 O5 Mn1 127.7(4) . . ?
C14 O5 C11 109.9(5) . . ?
Mn1 O6 H6A 126(6) . . ?
Mn1 O6 H6B 133(6) . . ?
H6A O6 H6B 99(8) . . ?
O1 C1 C2 128.5(6) . . ?
O1 C1 C5 113.3(6) . . ?
C2 C1 C5 118.2(6) . . ?
C1 C2 H2 118.2 . . ?
C3 C2 C1 123.5(6) . . ?
C3 C2 H2 118.2 . . ?
O2 C3 C2 129.0(6) . . ?
O2 C3 C4 111.5(8) . . ?
O2 C3 C4A 115.1(13) . . ?
C2 C3 C4 119.4(8) . . ?
C2 C3 C4A 115.9(13) . . ?
C4A C3 C4 4.4(15) . . ?
F4 C4 F6A 128(2) . . ?
F4 C4 C3 109.2(10) . . ?
F4A C4 F4 28.3(13) . . ?
F4A C4 F5 125(2) . . ?
F4A C4 F6 80.5(16) . . ?
F4A C4 F6A 102(2) . . ?
F4A C4 C3 113.7(17) . . ?
F5 C4 F4 107.6(12) . . ?
F5 C4 F6 106.7(11) . . ?
F5 C4 F6A 91(3) . . ?
F5 C4 C3 112.1(11) . . ?
F5A C4 F4 94(3) . . ?
F5A C4 F4A 114(2) . . ?
F5A C4 F5 15(3) . . ?
F5A C4 F6 117(3) . . ?
F5A C4 F6A 104(2) . . ?
F5A C4 C3 114(2) . . ?
F6 C4 F4 107.4(12) . . ?
F6 C4 F6A 22(2) . . ?
F6 C4 C3 113.5(12) . . ?
F6A C4 C3 107(2) . . ?
F4 C4A C3 104.5(15) . . ?
F4A C4A F4 26.5(13) . . ?
F4A C4A C3 110.7(17) . . ?
F5 C4A F4 101(2) . . ?
F5 C4A F4A 120(2) . . ?
F5 C4A F6A 96(3) . . ?
F5 C4A C3 111(2) . . ?
F5A C4A F4 88(2) . . ?
F5A C4A F4A 108(2) . . ?
F5A C4A F5 14(3) . . ?
F5A C4A F6A 108(2) . . ?
F5A C4A C3 111.6(19) . . ?
F6 C4A F4 107(2) . . ?
F6 C4A F4A 82(2) . . ?
F6 C4A F5 111.2(19) . . ?
F6 C4A F5A 120(3) . . ?
F6 C4A F6A 24(2) . . ?
F6 C4A C3 120(2) . . ?
F6A C4A F4 129(2) . . ?
F6A C4A F4A 105(2) . . ?
F6A C4A C3 113.1(19) . . ?
F1 C5 F2 110.6(6) . . ?
F1 C5 F3 103.2(7) . . ?
F1 C5 C1 111.6(6) . . ?
F2 C5 F3 104.7(6) . . ?
F2 C5 C1 114.0(6) . . ?
F3 C5 C1 112.0(6) . . ?
O3 C6 C7 128.9(6) . . ?
O3 C6 C9 113.4(6) . . ?
C7 C6 C9 117.7(6) . . ?
C6 C7 H7 118.7 . . ?
C8 C7 C6 122.5(6) . . ?
C8 C7 H7 118.7 . . ?
O4 C8 C7 129.2(6) . . ?
O4 C8 C10 112.8(6) . . ?
C7 C8 C10 118.0(6) . . ?
F10 C9 C6 109.7(5) . . ?
F11 C9 F10 106.8(6) . . ?
F11 C9 F12 108.6(5) . . ?
F11 C9 C6 110.8(6) . . ?
F12 C9 F10 105.8(6) . . ?
F12 C9 C6 114.7(6) . . ?
F7 C10 F8 106.2(6) . . ?
F7 C10 C8 110.4(5) . . ?
F8 C10 C8 110.6(6) . . ?
F9 C10 F7 108.4(6) . . ?
F9 C10 F8 105.9(6) . . ?
F9 C10 C8 115.0(6) . . ?
O5 C11 H11A 110.9 . . ?
O5 C11 H11B 110.9 . . ?
O5 C11 C12 104.3(5) . . ?
H11A C11 H11B 108.9 . . ?
C12 C11 H11A 110.9 . . ?
C12 C11 H11B 110.9 . . ?
C11 C12 H12A 111.3 . . ?
C11 C12 H12B 111.3 . . ?
C11 C12 C13 102.2(6) . . ?
H12A C12 H12B 109.2 . . ?
C13 C12 H12A 111.3 . . ?
C13 C12 H12B 111.3 . . ?
C12 C13 H13A 111.4 . . ?
C12 C13 H13B 111.4 . . ?
H13A C13 H13B 109.3 . . ?
C14 C13 C12 101.7(6) . . ?
C14 C13 H13A 111.4 . . ?
C14 C13 H13B 111.4 . . ?
O5 C14 C13 106.7(5) . . ?
O5 C14 H14A 110.4 . . ?
O5 C14 H14B 110.4 . . ?
C13 C14 H14A 110.4 . . ?
C13 C14 H14B 110.4 . . ?
H14A C14 H14B 108.6 . . ?

loop_
_geom_bond_atom_site_label_1
_geom_bond_atom_site_label_2
_geom_bond_distance
_geom_bond_site_symmetry_2
_geom_bond_publ_flag
Mn1 O1 2.144(4) . ?
Mn1 O2 2.170(5) . ?
Mn1 O3 2.169(5) . ?
Mn1 O4 2.143(4) . ?
Mn1 O5 2.229(4) . ?
Mn1 O6 2.130(5) . ?
F1 C5 1.299(9) . ?
F2 C5 1.320(8) . ?
F3 C5 1.348(9) . ?
F4 F4A 0.65(3) . ?
F4 C4 1.360(13) . ?
F4 C4A 1.46(3) . ?
F4A F6 1.70(3) . ?
F4A C4 1.30(3) . ?
F4A C4A 1.356(17) . ?
F5 C4 1.316(12) . ?
F5 C4A 1.33(4) . ?
F5A C4 1.27(4) . ?
F5A C4A 1.311(16) . ?
F6 F6A 0.54(5) . ?
F6 C4 1.336(12) . ?
F6 C4A 1.25(4) . ?
F6A C4 1.44(4) . ?
F6A C4A 1.331(16) . ?
F7 C10 1.331(8) . ?
F8 C10 1.348(8) . ?
F9 C10 1.306(8) . ?
F10 C9 1.371(9) . ?
F11 C9 1.320(8) . ?
F12 C9 1.338(7) . ?
O1 C1 1.277(8) . ?
O2 C3 1.265(8) . ?
O3 C6 1.246(8) . ?
O4 C8 1.280(8) . ?
O5 C11 1.452(8) . ?
O5 C14 1.439(8) . ?
O6 H6A 0.84(2) . ?
O6 H6B 0.84(2) . ?
C1 C2 1.400(10) . ?
C1 C5 1.520(9) . ?
C2 H2 0.9500 . ?
C2 C3 1.376(10) . ?
C3 C4 1.522(11) . ?
C3 C4A 1.517(15) . ?
C6 C7 1.403(9) . ?
C6 C9 1.511(9) . ?
C7 H7 0.9500 . ?
C7 C8 1.396(10) . ?
C8 C10 1.527(9) . ?
C11 H11A 0.9900 . ?
C11 H11B 0.9900 . ?
C11 C12 1.527(10) . ?
C12 H12A 0.9900 . ?
C12 H12B 0.9900 . ?
C12 C13 1.529(10) . ?
C13 H13A 0.9900 . ?
C13 H13B 0.9900 . ?
C13 C14 1.514(9) . ?
C14 H14A 0.9900 . ?
C14 H14B 0.9900 . ?

loop_
_geom_hbond_atom_site_label_D
_geom_hbond_atom_site_label_H
_geom_hbond_atom_site_label_A
_geom_hbond_distance_DH
_geom_hbond_distance_HA
_geom_hbond_distance_DA
_geom_hbond_angle_DHA
_geom_hbond_site_symmetry_A
_geom_hbond_publ_flag
O6 H6A O2 0.84(2) 2.09(5) 2.864(7) 152(8) 4_646 yes
O6 H6B O3 0.84(2) 2.03(4) 2.836(6) 161(9) 4_646 yes

loop_
_geom_torsion_atom_site_label_1
_geom_torsion_atom_site_label_2
_geom_torsion_atom_site_label_3
_geom_torsion_atom_site_label_4
_geom_torsion
_geom_torsion_site_symmetry_1
_geom_torsion_site_symmetry_2
_geom_torsion_site_symmetry_3
_geom_torsion_site_symmetry_4
_geom_torsion_publ_flag
Mn1 O1 C1 C2 -16.4(10) . . . . ?
Mn1 O1 C1 C5 162.1(4) . . . . ?
Mn1 O2 C3 C2 12.6(10) . . . . ?
Mn1 O2 C3 C4 -163.3(7) . . . . ?
Mn1 O2 C3 C4A -166.0(11) . . . . ?
Mn1 O3 C6 C7 -13.5(11) . . . . ?
Mn1 O3 C6 C9 163.3(4) . . . . ?
Mn1 O4 C8 C7 15.6(10) . . . . ?
Mn1 O4 C8 C10 -163.7(4) . . . . ?
Mn1 O5 C11 C12 160.1(4) . . . . ?
Mn1 O5 C14 C13 175.5(4) . . . . ?
F4 F4A F6 F6A -11(12) . . . . ?
F4 F4A F6 C4 -24(4) . . . . ?
F4 F4A F6 C4A -25(5) . . . . ?
F4 F4A C4 F5 58(4) . . . . ?
F4 F4A C4 F5A 46(4) . . . . ?
F4 F4A C4 F6 162(4) . . . . ?
F4 F4A C4 F6A 158(4) . . . . ?
F4 F4A C4 C3 -87(4) . . . . ?
F4 F4A C4A F5 51(5) . . . . ?
F4 F4A C4A F5A 42(4) . . . . ?
F4 F4A C4A F6 161(4) . . . . ?
F4 F4A C4A F6A 157(4) . . . . ?
F4 F4A C4A C3 -81(4) . . . . ?
F4A F4 C4 F5 -134(4) . . . . ?
F4A F4 C4 F5A -139(4) . . . . ?
F4A F4 C4 F6 -19(4) . . . . ?
F4A F4 C4 F6A -27(5) . . . . ?
F4A F4 C4 C3 104(4) . . . . ?
F4A F4 C4A F5 -137(4) . . . . ?
F4A F4 C4A F5A -141(4) . . . . ?
F4A F4 C4A F6 -20(4) . . . . ?
F4A F4 C4A F6A -29(5) . . . . ?
F4A F4 C4A C3 107(4) . . . . ?
F4A F6 F6A C4 -9(8) . . . . ?
F4A F6 F6A C4A -11(7) . . . . ?
F4A F6 C4 F4 9.0(19) . . . . ?
F4A F6 C4 F5 124(2) . . . . ?
F4A F6 C4 F5A 113(2) . . . . ?
F4A F6 C4 F6A 172(7) . . . . ?
F4A F6 C4 C3 -112(2) . . . . ?
F4A F6 C4A F4 9(2) . . . . ?
F4A F6 C4A F5 119(3) . . . . ?
F4A F6 C4A F5A 106(2) . . . . ?
F4A F6 C4A F6A 171(7) . . . . ?
F4A F6 C4A C3 -109(2) . . . . ?
F6 F4A C4 F4 -162(4) . . . . ?
F6 F4A C4 F5 -103.9(17) . . . . ?
F6 F4A C4 F5A -115(3) . . . . ?
F6 F4A C4 F6A -3(3) . . . . ?
F6 F4A C4 C3 111.6(15) . . . . ?
F6 F4A C4A F4 -161(4) . . . . ?
F6 F4A C4A F5 -110(2) . . . . ?
F6 F4A C4A F5A -119(3) . . . . ?
F6 F4A C4A F6A -4(3) . . . . ?
F6 F4A C4A C3 118(3) . . . . ?
F6 F6A C4 F4 21(8) . . . . ?
F6 F6A C4 F4A 8(7) . . . . ?
F6 F6A C4 F5 135(6) . . . . ?
F6 F6A C4 F5A 128(7) . . . . ?
F6 F6A C4 C3 -111(6) . . . . ?
F6 F6A C4A F4 23(8) . . . . ?
F6 F6A C4A F4A 10(7) . . . . ?
F6 F6A C4A F5 132(7) . . . . ?
F6 F6A C4A F5A 125(7) . . . . ?
F6 F6A C4A C3 -111(7) . . . . ?
F6A F6 C4 F4 -163(7) . . . . ?
F6A F6 C4 F4A -172(7) . . . . ?
F6A F6 C4 F5 -47(7) . . . . ?
F6A F6 C4 F5A -59(7) . . . . ?
F6A F6 C4 C3 77(7) . . . . ?
F6A F6 C4A F4 -162(6) . . . . ?
F6A F6 C4A F4A -171(7) . . . . ?
F6A F6 C4A F5 -52(7) . . . . ?
F6A F6 C4A F5A -65(7) . . . . ?
F6A F6 C4A C3 80(7) . . . . ?
O1 C1 C2 C3 -1.8(12) . . . . ?
O1 C1 C5 F1 -77.7(8) . . . . ?
O1 C1 C5 F2 156.1(7) . . . . ?
O1 C1 C5 F3 37.4(9) . . . . ?
O2 C3 C4 F4 66.9(16) . . . . ?
O2 C3 C4 F4A 97(2) . . . . ?
O2 C3 C4 F5 -52.2(16) . . . . ?
O2 C3 C4 F5A -36(3) . . . . ?
O2 C3 C4 F6 -173.3(13) . . . . ?
O2 C3 C4 F6A -151(2) . . . . ?
O2 C3 C4A F4 65(2) . . . . ?
O2 C3 C4A F4A 92(2) . . . . ?
O2 C3 C4A F5 -44(3) . . . . ?
O2 C3 C4A F5A -28(2) . . . . ?
O2 C3 C4A F6 -176(2) . . . . ?
O2 C3 C4A F6A -151(2) . . . . ?
O3 C6 C7 C8 -5.3(12) . . . . ?
O3 C6 C9 F10 -62.6(8) . . . . ?
O3 C6 C9 F11 55.1(8) . . . . ?
O3 C6 C9 F12 178.5(6) . . . . ?
O4 C8 C10 F7 62.1(8) . . . . ?
O4 C8 C10 F8 -55.1(8) . . . . ?
O4 C8 C10 F9 -174.9(6) . . . . ?
O5 C11 C12 C13 34.4(7) . . . . ?
C1 C2 C3 O2 3.9(12) . . . . ?
C1 C2 C3 C4 179.5(9) . . . . ?
C1 C2 C3 C4A -177.5(12) . . . . ?
C2 C1 C5 F1 101.0(8) . . . . ?
C2 C1 C5 F2 -25.2(10) . . . . ?
C2 C1 C5 F3 -143.9(7) . . . . ?
C2 C3 C4 F4 -109.4(15) . . . . ?
C2 C3 C4 F4A -79(2) . . . . ?
C2 C3 C4 F5 131.4(13) . . . . ?
C2 C3 C4 F5A 147(3) . . . . ?
C2 C3 C4 F6 10.4(16) . . . . ?
C2 C3 C4 F6A 33(3) . . . . ?
C2 C3 C4A F4 -114.0(17) . . . . ?
C2 C3 C4A F4A -87(2) . . . . ?
C2 C3 C4A F5 137(2) . . . . ?
C2 C3 C4A F5A 153(2) . . . . ?
C2 C3 C4A F6 5(3) . . . . ?
C2 C3 C4A F6A 31(2) . . . . ?
C4 F4 F4A F6 18(3) . . . . ?
C4 F4 F4A C4A 0.3(10) . . . . ?
C4 F4 C4A F4A -174(23) . . . . ?
C4 F4 C4A F5 50(24) . . . . ?
C4 F4 C4A F5A 45(23) . . . . ?
C4 F4 C4A F6 166(25) . . . . ?
C4 F4 C4A F6A 157(25) . . . . ?
C4 F4 C4A C3 -66(23) . . . . ?
C4 F4A F6 F6A 13(10) . . . . ?
C4 F4A F6 C4A -1.5(18) . . . . ?
C4 F4A C4A F4 4(14) . . . . ?
C4 F4A C4A F5 55(15) . . . . ?
C4 F4A C4A F5A 46(14) . . . . ?
C4 F4A C4A F6 165(15) . . . . ?
C4 F4A C4A F6A 161(15) . . . . ?
C4 F4A C4A C3 -77(14) . . . . ?
C4 F5 C4A F4 -25(11) . . . . ?
C4 F5 C4A F4A -45(11) . . . . ?
C4 F5 C4A F5A -7(18) . . . . ?
C4 F5 C4A F6 -138(13) . . . . ?
C4 F5 C4A F6A -156(13) . . . . ?
C4 F5 C4A C3 86(12) . . . . ?
C4 F5A C4A F4 -25(13) . . . . ?
C4 F5A C4A F4A -42(13) . . . . ?
C4 F5A C4A F5 172(20) . . . . ?
C4 F5A C4A F6 -133(14) . . . . ?
C4 F5A C4A F6A -155(14) . . . . ?
C4 F5A C4A C3 80(13) . . . . ?
C4 F6 F6A C4A -1.6(12) . . . . ?
C4 F6 C4A F4 -11(26) . . . . ?
C4 F6 C4A F4A -20(27) . . . . ?
C4 F6 C4A F5 99(27) . . . . ?
C4 F6 C4A F5A 86(27) . . . . ?
C4 F6 C4A F6A 151(25) . . . . ?
C4 F6 C4A C3 -129(28) . . . . ?
C4 F6A C4A F4 -31(51) . . . . ?
C4 F6A C4A F4A -44(52) . . . . ?
C4 F6A C4A F5 79(52) . . . . ?
C4 F6A C4A F5A 71(53) . . . . ?
C4 F6A C4A F6 -54(51) . . . . ?
C4 F6A C4A C3 -165(54) . . . . ?
C4 C3 C4A F4 29(20) . . . . ?
C4 C3 C4A F4A 56(20) . . . . ?
C4 C3 C4A F5 -79(21) . . . . ?
C4 C3 C4A F5A -64(21) . . . . ?
C4 C3 C4A F6 148(23) . . . . ?
C4 C3 C4A F6A 174(22) . . . . ?
C4A F4 F4A F6 18(3) . . . . ?
C4A F4 F4A C4 -0.3(10) . . . . ?
C4A F4 C4 F4A 6(23) . . . . ?
C4A F4 C4 F5 -127(24) . . . . ?
C4A F4 C4 F5A -132(23) . . . . ?
C4A F4 C4 F6 -13(23) . . . . ?
C4A F4 C4 F6A -21(22) . . . . ?
C4A F4 C4 C3 111(24) . . . . ?
C4A F4A F6 F6A 14(9) . . . . ?
C4A F4A F6 C4 1.5(18) . . . . ?
C4A F4A C4 F4 -176(14) . . . . ?
C4A F4A C4 F5 -118(15) . . . . ?
C4A F4A C4 F5A -130(14) . . . . ?
C4A F4A C4 F6 -14(14) . . . . ?
C4A F4A C4 F6A -18(13) . . . . ?
C4A F4A C4 C3 97(15) . . . . ?
C4A F5 C4 F4 153(12) . . . . ?
C4A F5 C4 F4A 128(13) . . . . ?
C4A F5 C4 F5A 173(19) . . . . ?
C4A F5 C4 F6 38(12) . . . . ?
C4A F5 C4 F6A 22(12) . . . . ?
C4A F5 C4 C3 -87(12) . . . . ?
C4A F5A C4 F4 153(14) . . . . ?
C4A F5A C4 F4A 133(14) . . . . ?
C4A F5A C4 F5 -8(20) . . . . ?
C4A F5A C4 F6 42(13) . . . . ?
C4A F5A C4 F6A 22(13) . . . . ?
C4A F5A C4 C3 -94(13) . . . . ?
C4A F6 F6A C4 1.6(12) . . . . ?
C4A F6 C4 F4 168(27) . . . . ?
C4A F6 C4 F4A 159(28) . . . . ?
C4A F6 C4 F5 -77(27) . . . . ?
C4A F6 C4 F5A -88(28) . . . . ?
C4A F6 C4 F6A -29(25) . . . . ?
C4A F6 C4 C3 47(26) . . . . ?
C4A F6A C4 F4 147(54) . . . . ?
C4A F6A C4 F4A 134(54) . . . . ?
C4A F6A C4 F5 -99(53) . . . . ?
C4A F6A C4 F5A -107(54) . . . . ?
C4A F6A C4 F6 125(51) . . . . ?
C4A F6A C4 C3 14(52) . . . . ?
C4A C3 C4 F4 -147(22) . . . . ?
C4A C3 C4 F4A -117(22) . . . . ?
C4A C3 C4 F5 93(21) . . . . ?
C4A C3 C4 F5A 109(21) . . . . ?
C4A C3 C4 F6 -28(21) . . . . ?
C4A C3 C4 F6A -5(19) . . . . ?
C5 C1 C2 C3 179.7(7) . . . . ?
C6 C7 C8 O4 4.1(12) . . . . ?
C6 C7 C8 C10 -176.6(6) . . . . ?
C7 C6 C9 F10 114.6(7) . . . . ?
C7 C6 C9 F11 -127.8(7) . . . . ?
C7 C6 C9 F12 -4.3(10) . . . . ?
C7 C8 C10 F7 -117.3(7) . . . . ?
C7 C8 C10 F8 125.5(7) . . . . ?
C7 C8 C10 F9 5.7(10) . . . . ?
C9 C6 C7 C8 178.1(6) . . . . ?
C11 O5 C14 C13 -7.7(7) . . . . ?
C11 C12 C13 C14 -38.2(7) . . . . ?
C12 C13 C14 O5 28.9(7) . . . . ?
C14 O5 C11 C12 -17.0(7) . . . . ?

loop_
_exptl_oxdiff_crystal_face_indexfrac_h
_exptl_oxdiff_crystal_face_indexfrac_k
_exptl_oxdiff_crystal_face_indexfrac_l
_exptl_oxdiff_crystal_face_x
_exptl_oxdiff_crystal_face_y
_exptl_oxdiff_crystal_face_z
0.0000 0.9991 0.0001 -0.1048 0.2000 -0.0059
-0.0000 -0.9991 -0.0001 0.1048 -0.2000 0.0059
-1.0012 -0.0000 -1.0000 -0.0832 -0.0422 0.0467
1.0012 0.0000 1.0000 0.0832 0.0422 -0.0467
-1.0002 0.0002 0.9997 0.0134 0.0094 0.0796
1.0002 -0.0002 -0.9997 -0.0134 -0.0094 -0.0796
